data_4309056
loop_
_publ_author_name
'Zhihua Yan'
'Cynthia S. Day'
'Abdessadek Lachgar'

_publ_contact_author_address
; 
Department of Chemistry 
Wake Forest University 
Winston-Salem, N.C. 27109 
U.S.A. 
;
_publ_contact_author_email lachgar@wfu.edu
_publ_contact_author_fax '336 758 4656'
_publ_contact_author_name 'Abdessadek Lachgar'
_publ_contact_author_phone '336 758 4676'
_publ_section_title
;
The First Coordination Polymers and Hydrogen Bonded Networks Containing
Octahedral Nb6 Clusters and Alkaline Earth Metal Complexes
;
_journal_name_full 'Inorganic Chemistry'
_journal_page_first 4499
_journal_page_last 4505
_journal_paper_doi 10.1021/ic048453i
_journal_volume 44
_journal_year 2005
_chemical_formula_sum 'C69.2 H61 Ca2 Cl12 N16 Nb6 O7'
_chemical_formula_weight 2291.76
_chemical_name_systematic
; 
 ? 
;
_space_group_IT_number 7
_symmetry_cell_setting monoclinic
_symmetry_space_group_name_Hall 'P -2yac'
_symmetry_space_group_name_H-M 'P 1 n 1'
_atom_sites_solution_hydrogens geom
_atom_sites_solution_primary direct
_atom_sites_solution_secondary difmap
_audit_creation_method SHELXTL-PC
_cell_angle_alpha 90.00
_cell_angle_beta 100.8770(10)
_cell_angle_gamma 90.00
_cell_formula_units_Z 2
_cell_length_a 11.5499(6)
_cell_length_b 17.5305(8)
_cell_length_c 21.7842(10)
_cell_measurement_reflns_used 9617
_cell_measurement_temperature 296(2)
_cell_measurement_theta_max 33.16
_cell_measurement_theta_min 2.14
_cell_volume 4331.5(4)
_computing_cell_refinement 'Bruker SMART'
_computing_data_collection 'Bruker SMART'
_computing_data_reduction 'Bruker SAINT'
_computing_molecular_graphics 'Bruker SHELXTL-NT Ver. 6.12(Bruker, 2001)'
_computing_publication_material 'Bruker SHELXTL-NT Ver. 6.12(Bruker, 2001)'
_computing_structure_refinement 'Bruker SHELXTL-NT Ver. 6.12(Bruker, 2001)'
_computing_structure_solution 'Bruker SHELXTL-NT Ver. 6.12(Bruker, 2001)'
_diffrn_ambient_temperature 296(2)
_diffrn_measured_fraction_theta_full 0.990
_diffrn_measured_fraction_theta_max 0.990
_diffrn_measurement_device_type 'CCD area detector'
_diffrn_measurement_method 'omega scans'
_diffrn_radiation_monochromator graphite
_diffrn_radiation_source 'fine-focus sealed tube'
_diffrn_radiation_type MoK\a
_diffrn_radiation_wavelength 0.71073
_diffrn_reflns_av_R_equivalents 0.0371
_diffrn_reflns_av_sigmaI/netI 0.0594
_diffrn_reflns_limit_h_max 17
_diffrn_reflns_limit_h_min -17
_diffrn_reflns_limit_k_max 26
_diffrn_reflns_limit_k_min -26
_diffrn_reflns_limit_l_max 32
_diffrn_reflns_limit_l_min -32
_diffrn_reflns_number 76253
_diffrn_reflns_theta_full 32.50
_diffrn_reflns_theta_max 32.50
_diffrn_reflns_theta_min 2.32
_diffrn_standards_decay_% 0
_exptl_absorpt_coefficient_mu 1.315
_exptl_absorpt_correction_T_max 0.8582
_exptl_absorpt_correction_T_min 0.4349
_exptl_absorpt_correction_type multi-scan
_exptl_crystal_colour black
_exptl_crystal_density_diffrn 1.757
_exptl_crystal_density_meas 0
_exptl_crystal_density_method 'not measured'
_exptl_crystal_description needle-like
_exptl_crystal_F_000 2268
_exptl_crystal_size_max 0.76
_exptl_crystal_size_mid 0.14
_exptl_crystal_size_min 0.12
_refine_diff_density_max 1.594
_refine_diff_density_min -2.816
_refine_diff_density_rms 0.129
_refine_ls_abs_structure_details 'Flack H D (1983), Acta Cryst. A39, 876-881'
_refine_ls_abs_structure_Flack 0.00
_refine_ls_extinction_method none
_refine_ls_goodness_of_fit_ref 1.029
_refine_ls_hydrogen_treatment mixed
_refine_ls_matrix_type full
_refine_ls_number_parameters 1001
_refine_ls_number_reflns 30750
_refine_ls_number_restraints 406
_refine_ls_restrained_S_all 1.030
_refine_ls_R_factor_all 0.0696
_refine_ls_R_factor_gt 0.0484
_refine_ls_shift/su_max 2.155
_refine_ls_shift/su_mean 0.010
_refine_ls_structure_factor_coef Fsqd
_refine_ls_weighting_details 'calc w=1/[\s^2^(Fo^2^)+(0.0555P)^2^+0.8799P] where P=(Fo^2^+2Fc^2^)/3'
_refine_ls_weighting_scheme calc
_refine_ls_wR_factor_gt 0.1062
_refine_ls_wR_factor_ref 0.1162
_reflns_number_gt 23794
_reflns_number_total 30750
_reflns_threshold_expression >2sigma(I)
_cod_data_source_file ic048453isi20041104_095046_2.cif
_cod_data_source_block 1
_cod_original_formula_sum 'C69.20 H61 Ca2 Cl12 N16 Nb6 O7'
_cod_database_code 4309056

loop_
_symmetry_equiv_pos_as_xyz
'x, y, z'
'x+1/2, -y, z+1/2'

loop_
_atom_site_label
_atom_site_type_symbol
_atom_site_fract_x
_atom_site_fract_y
_atom_site_fract_z
_atom_site_U_iso_or_equiv
_atom_site_adp_type
_atom_site_occupancy
_atom_site_symmetry_multiplicity
_atom_site_calc_flag
_atom_site_refinement_flags
_atom_site_disorder_assembly
_atom_site_disorder_group
Nb1 Nb 1.09958(4) 0.31344(2) 0.95165(2) 0.02477(10) Uani 1 1 d . . .
Nb2 Nb 1.14350(4) 0.21995(2) 1.06521(2) 0.02484(10) Uani 1 1 d . . .
Nb3 Nb 0.96197(4) 0.33885(2) 1.05004(2) 0.02381(10) Uani 1 1 d . . .
Nb4 Nb 0.89399(4) 0.17737(2) 1.04450(2) 0.02454(10) Uani 1 1 d . . .
Nb5 Nb 0.84972(4) 0.27066(2) 0.93081(2) 0.02595(10) Uani 1 1 d . . .
Nb6 Nb 1.03149(4) 0.15191(2) 0.94625(2) 0.02319(9) Uani 1 1 d . . .
Cl1 Cl 1.28993(15) 0.29359(9) 1.02163(8) 0.0382(3) Uani 1 1 d . . .
Cl2 Cl 1.07800(15) 0.43504(7) 1.00537(7) 0.0367(3) Uani 1 1 d . . .
Cl3 Cl 0.94459(16) 0.35597(8) 0.86488(7) 0.0376(3) Uani 1 1 d . . .
Cl4 Cl 1.15893(15) 0.21506(7) 0.88275(7) 0.0327(3) Uani 1 1 d . . .
Cl5 Cl 1.12860(15) 0.32511(7) 1.13863(7) 0.0338(3) Uani 1 1 d . . .
Cl6 Cl 0.78379(15) 0.38550(8) 0.97978(8) 0.0380(4) Uani 1 1 d . . .
Cl7 Cl 0.86604(14) 0.16551(7) 0.85719(7) 0.0330(3) Uani 1 1 d . . .
Cl8 Cl 1.21113(14) 0.10576(7) 1.01613(7) 0.0346(3) Uani 1 1 d . . .
Cl9 Cl 0.83462(15) 0.27534(7) 1.11349(7) 0.0338(3) Uani 1 1 d . . .
Cl10 Cl 0.91308(14) 0.05633(7) 0.99029(7) 0.0346(3) Uani 1 1 d . . .
Cl11 Cl 1.04889(15) 0.13591(8) 1.13195(7) 0.0365(3) Uani 1 1 d . . .
Cl12 Cl 0.70312(14) 0.19671(9) 0.97442(8) 0.0385(3) Uani 1 1 d . . .
C1 C 1.2134(7) 0.3895(3) 0.9019(3) 0.0376(15) Uani 1 1 d . . .
N1 N 1.2706(7) 0.4267(3) 0.8759(4) 0.060(2) Uani 1 1 d . . .
C2 C 1.3049(7) 0.1942(4) 1.1399(4) 0.0467(17) Uani 1 1 d . . .
N2 N 1.3858(7) 0.1817(4) 1.1781(4) 0.076(2) Uani 1 1 d . . .
C3 C 0.9208(6) 0.4408(3) 1.1078(3) 0.0325(12) Uani 1 1 d . . .
N3 N 0.8951(5) 0.4901(3) 1.1367(3) 0.0397(12) Uani 1 1 d . . .
C4 C 0.7831(8) 0.1028(3) 1.0974(4) 0.0460(17) Uani 1 1 d . . .
N4 N 0.7297(8) 0.0651(3) 1.1237(4) 0.065(2) Uani 1 1 d . . .
C5 C 0.6844(6) 0.2947(4) 0.8564(3) 0.0394(14) Uani 1 1 d . . .
N5 N 0.6036(7) 0.3022(4) 0.8203(4) 0.0645(19) Uani 1 1 d . . .
C6 C 1.0719(6) 0.0486(3) 0.8894(3) 0.0349(14) Uani 1 1 d . . .
N6 N 1.1038(5) -0.0019(3) 0.8634(3) 0.0421(14) Uani 1 1 d . A .
Ca1 Ca 0.80690(11) 0.59710(6) 1.19209(6) 0.0299(2) Uani 1 1 d . . .
Ca2 Ca 1.19212(11) -0.10642(6) 0.80673(6) 0.0289(2) Uani 1 1 d . . .
O1 O 0.8498(4) 0.6798(2) 1.2871(2) 0.0430(12) Uani 1 1 d . . .
H1OA H 0.8293 0.6490 1.3132 0.052 Uiso 1 1 d R . .
H1OB H 0.9241 0.6854 1.2961 0.052 Uiso 1 1 d R . .
O2 O 1.0118(4) 0.6315(3) 1.1988(2) 0.0412(11) Uani 1 1 d . . .
H2OA H 1.0379 0.6530 1.2337 0.049 Uiso 1 1 d R . .
H2OB H 1.0130 0.6464 1.1618 0.049 Uiso 1 1 d R . .
O3 O 0.8708(6) 0.5065(3) 1.2776(2) 0.0554(14) Uani 1 1 d . . .
H3OA H 0.8430 0.5266 1.3072 0.067 Uiso 1 1 d R . .
H3OB H 0.9415 0.4982 1.2736 0.067 Uiso 1 1 d R . .
O4 O 1.1418(5) -0.1802(2) 0.7085(2) 0.0402(11) Uani 1 1 d . A .
H4OA H 1.0669 -0.1810 0.6997 0.048 Uiso 1 1 d R . .
H4OB H 1.1646 -0.1471 0.6849 0.048 Uiso 1 1 d R . .
O5 O 0.9813(5) -0.1295(3) 0.7973(3) 0.0560(15) Uani 1 1 d . A .
H5OA H 0.9604 -0.0839 0.8029 0.067 Uiso 1 1 d R . .
H5OB H 0.9427 -0.1492 0.7640 0.067 Uiso 1 1 d R . .
O6 O 1.118(2) -0.0040(9) 0.7211(15) 0.041(2) Uani 0.408(9) 1 d P A 1
H6OA H 1.1482 -0.0203 0.6908 0.049 Uiso 0.408(9) 1 d PR A 1
H6OB H 1.0463 0.0035 0.7048 0.049 Uiso 0.408(9) 1 d PR A 1
N1A N 0.6416(5) 0.4965(3) 1.1854(3) 0.0396(11) Uani 1 1 d D . .
C1A C 0.6581(6) 0.4230(3) 1.1769(4) 0.0499(16) Uani 1 1 d D . .
H1A H 0.7354 0.4053 1.1838 0.060 Uiso 1 1 calc R . .
C2A C 0.5693(7) 0.3705(4) 1.1584(4) 0.061(2) Uani 1 1 d D . .
H2A H 0.5860 0.3194 1.1526 0.073 Uiso 1 1 calc R . .
C3A C 0.4563(7) 0.3966(4) 1.1490(4) 0.065(2) Uani 1 1 d D . .
H3A H 0.3948 0.3627 1.1355 0.078 Uiso 1 1 calc R . .
C4A C 0.4307(6) 0.4713(4) 1.1588(4) 0.0492(16) Uani 1 1 d D . .
C5A C 0.3160(7) 0.5011(5) 1.1483(4) 0.072(2) Uani 1 1 d D . .
H5A H 0.2526 0.4701 1.1314 0.086 Uiso 1 1 calc R . .
C6A C 0.2965(7) 0.5747(5) 1.1628(5) 0.077(3) Uani 1 1 d D . .
H6A H 0.2194 0.5924 1.1580 0.093 Uiso 1 1 calc R . .
C7A C 0.3915(6) 0.6255(4) 1.1851(4) 0.0522(17) Uani 1 1 d D . .
C8A C 0.3729(7) 0.6990(4) 1.2037(4) 0.0579(19) Uani 1 1 d D . .
H8A H 0.2968 0.7166 1.2031 0.069 Uiso 1 1 calc R . .
C9A C 0.4676(7) 0.7455(4) 1.2230(4) 0.057(2) Uani 1 1 d D . .
H9A H 0.4560 0.7953 1.2352 0.068 Uiso 1 1 calc R . .
C10A C 0.5843(7) 0.7179(3) 1.2246(4) 0.0464(16) Uani 1 1 d D . .
H10A H 0.6482 0.7503 1.2367 0.056 Uiso 1 1 calc R . .
C11A C 0.5277(5) 0.5209(3) 1.1777(3) 0.0408(14) Uani 1 1 d D . .
C12A C 0.5076(5) 0.6003(3) 1.1913(3) 0.0386(13) Uani 1 1 d D . .
N2A N 0.6025(5) 0.6463(2) 1.2089(3) 0.0379(12) Uani 1 1 d D . .
N1B N 0.7922(6) 0.7344(3) 1.1410(3) 0.0457(13) Uani 1 1 d D . .
C1B C 0.8379(7) 0.7956(3) 1.1719(4) 0.0552(18) Uani 1 1 d D . .
H1B H 0.8754 0.7897 1.2134 0.066 Uiso 1 1 calc R . .
C2B C 0.8328(8) 0.8684(4) 1.1458(5) 0.078(3) Uani 1 1 d D . .
H2B H 0.8654 0.9100 1.1695 0.094 Uiso 1 1 calc R . .
C3B C 0.7805(8) 0.8773(4) 1.0863(5) 0.078(3) Uani 1 1 d D . .
H3B H 0.7774 0.9255 1.0681 0.094 Uiso 1 1 calc R . .
C4B C 0.7308(8) 0.8157(4) 1.0514(4) 0.077(3) Uani 1 1 d D . .
C5B C 0.6703(11) 0.8239(5) 0.9884(4) 0.095(4) Uani 1 1 d D . .
H5B H 0.6620 0.8716 0.9694 0.114 Uiso 1 1 calc R . .
C6B C 0.6251(12) 0.7605(6) 0.9565(5) 0.107(4) Uani 1 1 d D . .
H6B H 0.5897 0.7659 0.9147 0.128 Uiso 1 1 calc R . .
C7B C 0.6288(9) 0.6876(5) 0.9831(3) 0.076(3) Uani 1 1 d D . .
C8B C 0.5819(9) 0.6219(5) 0.9512(4) 0.089(3) Uani 1 1 d D . .
H8B H 0.5442 0.6254 0.9096 0.106 Uiso 1 1 calc R . .
C9B C 0.5907(10) 0.5541(5) 0.9798(4) 0.090(3) Uani 1 1 d D . .
H9B H 0.5584 0.5105 0.9590 0.108 Uiso 1 1 calc R . .
C10B C 0.6502(8) 0.5506(4) 1.0423(4) 0.068(2) Uani 1 1 d D . .
H10B H 0.6567 0.5033 1.0619 0.081 Uiso 1 1 calc R . .
C11B C 0.7356(7) 0.7440(4) 1.0812(3) 0.0541(18) Uani 1 1 d D . .
C12B C 0.6881(8) 0.6780(4) 1.0463(3) 0.057(2) Uani 1 1 d D . .
N2B N 0.6966(6) 0.6089(3) 1.0746(3) 0.0530(16) Uani 1 1 d D . .
N1C N 1.3622(5) -0.0127(3) 0.8165(3) 0.0525(16) Uani 1 1 d D A .
C1C C 1.3517(7) 0.0605(3) 0.8280(4) 0.063(2) Uani 1 1 d D . .
H1C H 1.2763 0.0804 0.8253 0.075 Uiso 1 1 calc R A .
C2C C 1.4477(9) 0.1101(5) 0.8440(5) 0.091(4) Uani 1 1 d D A .
H2C H 1.4356 0.1614 0.8514 0.109 Uiso 1 1 calc R . .
C3C C 1.5584(9) 0.0822(5) 0.8486(5) 0.095(4) Uani 1 1 d D . .
H3C H 1.6229 0.1144 0.8599 0.114 Uiso 1 1 calc R A .
C4C C 1.5761(7) 0.0052(5) 0.8364(4) 0.074(3) Uani 1 1 d D A .
C5C C 1.6895(7) -0.0274(6) 0.8381(5) 0.089(3) Uani 1 1 d D . .
H5C H 1.7567 0.0023 0.8500 0.106 Uiso 1 1 calc R A .
C6C C 1.7000(7) -0.1003(6) 0.8227(5) 0.081(3) Uani 1 1 d D A .
H6C H 1.7750 -0.1206 0.8250 0.097 Uiso 1 1 calc R . .
C7C C 1.6002(6) -0.1481(5) 0.8028(4) 0.061(2) Uani 1 1 d D . .
C8C C 1.6087(7) -0.2251(5) 0.7872(4) 0.069(2) Uani 1 1 d D A .
H8C H 1.6826 -0.2466 0.7884 0.083 Uiso 1 1 calc R . .
C9C C 1.5112(7) -0.2688(4) 0.7705(4) 0.063(2) Uani 1 1 d D . .
H9C H 1.5163 -0.3191 0.7577 0.075 Uiso 1 1 calc R A .
C10C C 1.4018(7) -0.2350(4) 0.7735(4) 0.059(2) Uani 1 1 d D A .
H10C H 1.3347 -0.2653 0.7645 0.070 Uiso 1 1 calc R . .
C11C C 1.4728(5) -0.0409(4) 0.8190(3) 0.0473(16) Uani 1 1 d D . .
C12C C 1.4867(5) -0.1188(4) 0.8035(3) 0.0444(15) Uani 1 1 d D A .
N2C N 1.3889(5) -0.1632(3) 0.7882(3) 0.0427(13) Uani 1 1 d D A .
N1D N 1.1846(7) -0.2429(3) 0.8521(3) 0.0575(17) Uani 1 1 d D A .
C1D C 1.1310(10) -0.3010(4) 0.8190(4) 0.087(4) Uani 1 1 d D . .
H1D H 1.0885 -0.2908 0.7791 0.104 Uiso 1 1 calc R A .
C2D C 1.1345(11) -0.3761(4) 0.8401(5) 0.100(4) Uani 1 1 d D A .
H2D H 1.0967 -0.4150 0.8150 0.120 Uiso 1 1 calc R . .
C3D C 1.1943(11) -0.3904(4) 0.8980(5) 0.114(5) Uani 1 1 d D . .
H3D H 1.1993 -0.4403 0.9126 0.137 Uiso 1 1 calc R A .
C4D C 1.2492(10) -0.3325(4) 0.9370(4) 0.085(4) Uani 1 1 d D A .
C5D C 1.3066(12) -0.3426(6) 1.0004(5) 0.123(6) Uani 1 1 d D . .
H5D H 1.3071 -0.3909 1.0182 0.147 Uiso 1 1 calc R A .
C6D C 1.3596(12) -0.2852(6) 1.0352(5) 0.116(6) Uani 1 1 d D A .
H6D H 1.3975 -0.2940 1.0762 0.139 Uiso 1 1 calc R . .
C7D C 1.3578(9) -0.2108(5) 1.0095(4) 0.085(3) Uani 1 1 d D . .
C8D C 1.4095(11) -0.1510(7) 1.0443(5) 0.118(5) Uani 1 1 d D A .
H8D H 1.4476 -0.1592 1.0854 0.141 Uiso 1 1 calc R . .
C9D C 1.4062(10) -0.0781(7) 1.0193(4) 0.103(4) Uani 1 1 d D . .
H9D H 1.4413 -0.0372 1.0430 0.124 Uiso 1 1 calc R A .
C10D C 1.3481(8) -0.0677(5) 0.9571(3) 0.068(2) Uani 1 1 d D A .
H10D H 1.3444 -0.0189 0.9400 0.082 Uiso 1 1 calc R . .
C11D C 1.2446(8) -0.2584(3) 0.9111(3) 0.061(2) Uani 1 1 d D . .
C12D C 1.3026(7) -0.1961(4) 0.9480(3) 0.059(2) Uani 1 1 d D A .
N2D N 1.2981(6) -0.1254(3) 0.9217(3) 0.0489(15) Uani 1 1 d D A .
N1E N 0.5237(5) 0.3247(3) 0.5769(2) 0.0539(13) Uani 1 1 d D . .
C1E C 0.4744(8) 0.3759(4) 0.5358(3) 0.069(2) Uani 1 1 d D . .
H1E H 0.4630 0.4246 0.5505 0.083 Uiso 1 1 calc R . .
C2E C 0.4381(9) 0.3627(6) 0.4718(4) 0.090(3) Uani 1 1 d D . .
H2E H 0.4023 0.4010 0.4453 0.108 Uiso 1 1 calc R . .
C3E C 0.4567(8) 0.2917(5) 0.4493(4) 0.082(3) Uani 1 1 d D . .
H3E H 0.4377 0.2820 0.4066 0.098 Uiso 1 1 calc R . .
C4E C 0.5034(8) 0.2352(4) 0.4898(3) 0.067(2) Uani 1 1 d D . .
C5E C 0.5257(8) 0.1608(4) 0.4683(4) 0.074(3) Uani 1 1 d D . .
H5E H 0.5078 0.1498 0.4257 0.089 Uiso 1 1 calc R . .
C6E C 0.5722(8) 0.1067(5) 0.5088(4) 0.087(3) Uani 1 1 d D . .
H6E H 0.5854 0.0585 0.4937 0.104 Uiso 1 1 calc R . .
C7E C 0.6020(6) 0.1202(3) 0.5744(3) 0.0619(18) Uani 1 1 d D . .
C8E C 0.6472(9) 0.0640(4) 0.6157(4) 0.092(3) Uani 1 1 d D . .
H8E H 0.6686 0.0165 0.6023 0.111 Uiso 1 1 calc R . .
C9E C 0.6590(9) 0.0810(5) 0.6769(6) 0.137(6) Uani 1 1 d D . .
H9E H 0.6728 0.0414 0.7058 0.165 Uiso 1 1 calc R . .
C10E C 0.6516(7) 0.1550(4) 0.6991(4) 0.073(2) Uani 1 1 d D . .
H10E H 0.6758 0.1653 0.7414 0.087 Uiso 1 1 calc R . .
C11E C 0.5377(5) 0.2524(3) 0.5544(3) 0.0506(15) Uani 1 1 d D . .
C12E C 0.5854(5) 0.1936(3) 0.5980(3) 0.0484(13) Uani 1 1 d D . .
N2E N 0.6102(5) 0.2105(3) 0.6600(3) 0.0587(14) Uani 1 1 d D . .
O1S O 1.1017(4) 0.4708(3) 1.2680(2) 0.060 Uiso 0.568(14) 1 d PD B 1
H1S H 1.0533 0.5052 1.2595 0.090 Uiso 0.568(14) 1 calc PR B 1
C1S C 1.2133(9) 0.5023(6) 1.3030(7) 0.060 Uiso 0.568(14) 1 d PD B 1
H1SA H 1.2032 0.5230 1.3430 0.072 Uiso 0.568(14) 1 calc PR B 1
H1SB H 1.2439 0.5418 1.2793 0.072 Uiso 0.568(14) 1 calc PR B 1
C2S C 1.2926(7) 0.4340(4) 1.3116(3) 0.060 Uiso 0.568(14) 1 d PD B 1
H2SA H 1.3485 0.4379 1.2842 0.090 Uiso 0.568(14) 1 calc PR B 1
H2SB H 1.2463 0.3886 1.3018 0.090 Uiso 0.568(14) 1 calc PR B 1
H2SC H 1.3338 0.4317 1.3541 0.090 Uiso 0.568(14) 1 calc PR B 1
O1S' O 1.1017(4) 0.4708(3) 1.2680(2) 0.060 Uiso 0.432(14) 1 d PD B 2
H1S' H 1.0403 0.4948 1.2664 0.090 Uiso 0.432(14) 1 calc PR B 2
C1S' C 1.1825(12) 0.4850(9) 1.3305(7) 0.060 Uiso 0.432(14) 1 d PD B 2
H1SC H 1.1524 0.4638 1.3655 0.072 Uiso 0.432(14) 1 calc PR B 2
H1SD H 1.2022 0.5384 1.3378 0.072 Uiso 0.432(14) 1 calc PR B 2
C2S' C 1.2926(7) 0.4340(4) 1.3116(3) 0.060 Uiso 0.432(14) 1 d PD B 2
H2SD H 1.3389 0.4123 1.3487 0.090 Uiso 0.432(14) 1 calc PR B 2
H2SE H 1.3415 0.4665 1.2917 0.090 Uiso 0.432(14) 1 calc PR B 2
H2SF H 1.2608 0.3939 1.2834 0.090 Uiso 0.432(14) 1 calc PR B 2
O2S O 1.125(2) -0.0244(14) 0.725(2) 0.041(2) Uani 0.296(5) 1 d PD A 2
H2S H 1.0991 -0.0479 0.7515 0.061 Uiso 0.296(5) 1 calc PR A 2
C3S C 1.0660(15) 0.0535(11) 0.7146(11) 0.060 Uiso 0.296(5) 1 d PD A 2
H3SA H 1.1008 0.0861 0.6871 0.090 Uiso 0.296(5) 1 calc PR A 2
H3SB H 1.0631 0.0797 0.7535 0.090 Uiso 0.296(5) 1 calc PR A 2
C4S C 0.9453(11) 0.0209(7) 0.6831(7) 0.060 Uiso 0.296(5) 1 d PD A 2
H4SA H 0.8852 0.0586 0.6836 0.090 Uiso 0.296(5) 1 calc PR A 2
H4SB H 0.9278 -0.0236 0.7054 0.090 Uiso 0.296(5) 1 calc PR A 2
H4SC H 0.9476 0.0074 0.6406 0.090 Uiso 0.296(5) 1 calc PR A 2
O2S' O 1.1484(11) -0.0103(7) 0.7261(7) 0.041(2) Uani 0.296(5) 1 d PRD A 3
H2S' H 1.1489 -0.0505 0.7068 0.061 Uiso 0.296(5) 1 calc PR A 3
C3S' C 1.0291(11) 0.0358(9) 0.6991(6) 0.060 Uiso 0.296(5) 1 d PRD A 3
H3S1 H 1.0245 0.0826 0.7223 0.072 Uiso 0.296(5) 1 calc PR A 3
H3S2 H 1.0235 0.0479 0.6552 0.072 Uiso 0.296(5) 1 calc PR A 3
C4S' C 0.9322(11) -0.0214(10) 0.7090(6) 0.060 Uiso 0.296(5) 1 d PRD A 3
H4S1 H 0.9662 -0.0712 0.7170 0.090 Uiso 0.296(5) 1 calc PR A 3
H4S2 H 0.8718 -0.0230 0.6721 0.090 Uiso 0.296(5) 1 calc PR A 3
H4S3 H 0.8986 -0.0054 0.7439 0.090 Uiso 0.296(5) 1 calc PR A 3

loop_
_atom_site_aniso_label
_atom_site_aniso_U_11
_atom_site_aniso_U_22
_atom_site_aniso_U_33
_atom_site_aniso_U_23
_atom_site_aniso_U_13
_atom_site_aniso_U_12
Nb1 0.0306(3) 0.02309(18) 0.0226(2) -0.00084(14) 0.01004(19) -0.00091(16)
Nb2 0.0269(3) 0.02617(18) 0.0206(2) -0.00152(15) 0.00222(19) 0.00148(15)
Nb3 0.0295(3) 0.02177(17) 0.0214(2) -0.00300(14) 0.00800(19) 0.00072(15)
Nb4 0.0295(3) 0.02317(18) 0.0227(2) -0.00159(14) 0.00942(19) -0.00110(16)
Nb5 0.0273(3) 0.02779(19) 0.0219(2) -0.00142(15) 0.00238(19) 0.00389(16)
Nb6 0.0276(2) 0.02205(17) 0.0207(2) -0.00268(14) 0.00663(18) 0.00106(15)
Cl1 0.0299(8) 0.0468(7) 0.0383(8) -0.0045(6) 0.0072(7) -0.0078(6)
Cl2 0.0512(10) 0.0254(5) 0.0388(8) -0.0039(5) 0.0219(7) -0.0038(5)
Cl3 0.0497(10) 0.0363(6) 0.0272(7) 0.0079(5) 0.0086(7) 0.0060(6)
Cl4 0.0407(9) 0.0307(5) 0.0308(7) -0.0036(4) 0.0174(7) -0.0008(5)
Cl5 0.0384(8) 0.0354(6) 0.0269(7) -0.0077(5) 0.0044(6) -0.0033(5)
Cl6 0.0407(9) 0.0357(6) 0.0366(8) -0.0029(5) 0.0043(7) 0.0141(6)
Cl7 0.0357(8) 0.0376(6) 0.0235(7) -0.0068(5) 0.0002(6) -0.0004(5)
Cl8 0.0359(8) 0.0325(6) 0.0345(8) -0.0029(5) 0.0047(6) 0.0101(5)
Cl9 0.0440(9) 0.0313(5) 0.0315(7) -0.0045(4) 0.0209(7) -0.0017(5)
Cl10 0.0457(9) 0.0252(5) 0.0362(8) -0.0053(4) 0.0162(7) -0.0054(5)
Cl11 0.0476(9) 0.0361(6) 0.0252(7) 0.0068(5) 0.0050(6) 0.0022(6)
Cl12 0.0256(8) 0.0487(7) 0.0412(9) -0.0029(6) 0.0060(7) -0.0050(6)
C1 0.050(4) 0.031(2) 0.040(3) -0.005(2) 0.029(3) -0.001(2)
N1 0.087(5) 0.043(3) 0.066(4) -0.003(3) 0.056(4) -0.007(3)
C2 0.046(4) 0.040(3) 0.054(4) -0.003(3) 0.009(4) 0.003(3)
N2 0.055(5) 0.100(5) 0.057(5) 0.004(4) -0.027(4) 0.016(4)
C3 0.037(3) 0.035(2) 0.030(3) 0.0002(19) 0.016(3) -0.001(2)
N3 0.042(3) 0.036(2) 0.043(3) -0.0127(19) 0.014(3) 0.001(2)
C4 0.062(5) 0.036(3) 0.046(4) -0.003(2) 0.025(4) 0.001(3)
N4 0.092(6) 0.047(3) 0.073(5) -0.003(3) 0.056(5) -0.013(3)
C5 0.037(4) 0.050(3) 0.026(3) 0.002(2) -0.008(3) 0.010(3)
N5 0.050(4) 0.067(4) 0.070(5) 0.008(3) -0.006(4) 0.015(3)
C6 0.041(4) 0.031(2) 0.032(3) -0.006(2) 0.004(3) -0.004(2)
N6 0.056(4) 0.038(2) 0.034(3) -0.0106(19) 0.013(3) 0.004(2)
Ca1 0.0301(6) 0.0289(4) 0.0317(6) -0.0064(4) 0.0085(5) -0.0004(4)
Ca2 0.0290(6) 0.0287(4) 0.0289(6) -0.0061(4) 0.0050(5) -0.0013(4)
O1 0.036(3) 0.052(2) 0.043(3) -0.0079(19) 0.011(2) -0.0100(19)
O2 0.037(3) 0.056(2) 0.033(3) -0.0018(19) 0.014(2) -0.008(2)
O3 0.071(4) 0.062(3) 0.038(3) 0.003(2) 0.021(3) 0.014(3)
O4 0.046(3) 0.044(2) 0.032(3) -0.0029(17) 0.010(2) -0.0069(19)
O5 0.039(3) 0.074(3) 0.053(4) -0.018(3) 0.002(3) -0.011(3)
O6 0.056(5) 0.023(6) 0.045(4) 0.008(6) 0.015(4) 0.027(5)
N1A 0.043(3) 0.038(2) 0.042(3) -0.0015(19) 0.017(2) -0.003(2)
C1A 0.054(4) 0.034(3) 0.064(4) -0.002(3) 0.020(3) -0.007(3)
C2A 0.084(6) 0.039(3) 0.064(5) -0.010(3) 0.028(4) -0.016(3)
C3A 0.072(5) 0.061(4) 0.056(5) -0.008(3) -0.003(4) -0.028(4)
C4A 0.038(3) 0.063(4) 0.044(4) -0.007(3) 0.001(3) -0.015(3)
C5A 0.051(5) 0.077(5) 0.076(6) 0.000(4) -0.015(4) -0.015(4)
C6A 0.033(4) 0.101(7) 0.095(8) 0.025(6) 0.004(4) 0.001(4)
C7A 0.046(4) 0.065(4) 0.045(4) 0.010(3) 0.009(3) 0.012(3)
C8A 0.055(5) 0.069(5) 0.055(5) 0.018(4) 0.024(4) 0.018(4)
C9A 0.083(6) 0.044(3) 0.047(4) 0.002(3) 0.020(4) 0.024(3)
C10A 0.055(4) 0.047(3) 0.041(4) -0.003(2) 0.019(3) 0.012(3)
C11A 0.045(4) 0.044(3) 0.032(3) -0.004(2) 0.005(3) -0.008(2)
C12A 0.030(3) 0.055(3) 0.033(3) 0.004(2) 0.010(2) 0.001(2)
N2A 0.034(3) 0.040(2) 0.041(3) -0.0100(19) 0.009(2) 0.0008(19)
N1B 0.052(3) 0.044(3) 0.044(3) 0.006(2) 0.017(3) 0.008(2)
C1B 0.057(4) 0.041(3) 0.069(5) 0.006(3) 0.016(4) 0.002(3)
C2B 0.080(6) 0.045(4) 0.116(8) 0.015(4) 0.036(5) -0.001(4)
C3B 0.084(6) 0.059(5) 0.105(8) 0.028(5) 0.054(6) 0.021(4)
C4B 0.088(7) 0.062(5) 0.095(7) 0.035(4) 0.054(6) 0.036(4)
C5B 0.136(11) 0.090(7) 0.066(7) 0.042(5) 0.033(7) 0.046(7)
C6B 0.129(11) 0.134(9) 0.055(6) 0.036(6) 0.012(6) 0.060(8)
C7B 0.093(7) 0.107(7) 0.027(4) 0.009(4) 0.009(4) 0.040(5)
C8B 0.103(8) 0.126(8) 0.030(4) -0.011(5) -0.006(5) 0.040(6)
C9B 0.095(8) 0.102(7) 0.062(6) -0.026(5) -0.013(5) 0.029(6)
C10B 0.080(6) 0.074(5) 0.043(5) -0.018(3) -0.001(4) 0.020(4)
C11B 0.057(4) 0.065(4) 0.048(4) 0.016(3) 0.028(3) 0.024(3)
C12B 0.066(6) 0.061(4) 0.048(5) 0.007(3) 0.019(4) 0.021(4)
N2B 0.061(4) 0.059(3) 0.040(3) 0.000(2) 0.011(3) 0.020(3)
N1C 0.041(3) 0.046(3) 0.073(4) -0.015(3) 0.017(3) -0.013(2)
C1C 0.071(5) 0.041(3) 0.083(6) -0.012(3) 0.033(4) -0.018(3)
C2C 0.105(8) 0.078(6) 0.097(8) -0.027(5) 0.039(6) -0.058(6)
C3C 0.092(7) 0.110(8) 0.089(7) -0.040(6) 0.035(6) -0.065(6)
C4C 0.059(5) 0.107(6) 0.059(5) -0.022(4) 0.022(4) -0.045(5)
C5C 0.033(4) 0.155(10) 0.076(6) -0.019(7) 0.008(4) -0.037(6)
C6C 0.025(4) 0.142(9) 0.072(6) 0.005(6) 0.001(3) 0.004(4)
C7C 0.028(3) 0.117(7) 0.041(4) -0.002(4) 0.016(3) 0.011(4)
C8C 0.045(4) 0.110(6) 0.053(4) -0.001(4) 0.012(3) 0.041(4)
C9C 0.068(5) 0.084(5) 0.039(4) -0.003(3) 0.020(3) 0.036(4)
C10C 0.066(5) 0.066(4) 0.043(4) -0.005(3) 0.008(4) 0.018(4)
C11C 0.031(3) 0.075(4) 0.037(3) -0.011(3) 0.010(3) -0.016(3)
C12C 0.032(3) 0.071(4) 0.030(3) -0.004(3) 0.005(3) 0.002(3)
N2C 0.035(3) 0.059(3) 0.034(3) -0.013(2) 0.005(2) 0.005(2)
N1D 0.082(5) 0.040(3) 0.057(4) -0.002(2) 0.030(3) -0.003(3)
C1D 0.152(11) 0.050(4) 0.073(6) -0.011(4) 0.059(7) -0.022(5)
C2D 0.180(12) 0.034(4) 0.111(8) -0.012(4) 0.095(8) -0.009(5)
C3D 0.204(14) 0.038(4) 0.135(10) 0.026(5) 0.120(10) 0.028(6)
C4D 0.125(10) 0.067(5) 0.080(7) 0.035(5) 0.066(7) 0.045(6)
C5D 0.141(12) 0.119(9) 0.130(12) 0.077(8) 0.081(10) 0.077(9)
C6D 0.152(14) 0.143(10) 0.061(8) 0.062(7) 0.045(8) 0.083(10)
C7D 0.093(8) 0.113(7) 0.051(5) 0.019(5) 0.020(5) 0.052(6)
C8D 0.129(11) 0.174(12) 0.045(6) 0.015(7) 0.001(6) 0.062(10)
C9D 0.097(8) 0.163(11) 0.039(5) -0.028(6) -0.014(5) 0.028(8)
C10D 0.067(6) 0.092(6) 0.038(4) -0.010(4) -0.005(4) 0.011(4)
C11D 0.087(6) 0.044(3) 0.065(5) 0.021(3) 0.048(5) 0.028(3)
C12D 0.065(5) 0.090(5) 0.028(3) 0.016(3) 0.023(3) 0.043(4)
N2D 0.059(4) 0.054(3) 0.032(3) -0.005(2) 0.005(3) 0.012(3)
N1E 0.065(3) 0.050(3) 0.053(3) -0.009(2) 0.027(3) -0.007(2)
C1E 0.081(5) 0.071(5) 0.063(5) 0.011(4) 0.033(4) 0.008(4)
C2E 0.091(7) 0.107(8) 0.079(6) 0.025(6) 0.033(5) -0.003(6)
C3E 0.088(6) 0.112(7) 0.049(4) -0.009(5) 0.022(4) -0.031(6)
C4E 0.069(4) 0.082(6) 0.057(5) -0.020(4) 0.030(4) -0.037(4)
C5E 0.092(6) 0.067(5) 0.073(6) -0.031(4) 0.040(5) -0.030(5)
C6E 0.105(7) 0.069(5) 0.105(7) -0.049(5) 0.068(6) -0.049(5)
C7E 0.068(4) 0.046(3) 0.084(5) -0.011(3) 0.047(4) -0.016(3)
C8E 0.133(8) 0.053(4) 0.110(7) -0.011(5) 0.070(7) -0.011(5)
C9E 0.078(7) 0.084(7) 0.250(18) 0.057(9) 0.032(10) 0.024(6)
C10E 0.080(5) 0.054(4) 0.085(6) 0.007(4) 0.017(4) -0.006(4)
C11E 0.045(3) 0.059(4) 0.055(4) -0.015(3) 0.027(3) -0.018(3)
C12E 0.042(3) 0.050(3) 0.058(4) -0.010(3) 0.022(3) -0.015(2)
N2E 0.062(3) 0.058(3) 0.060(3) -0.009(3) 0.020(3) -0.012(3)
O2S 0.056(5) 0.023(6) 0.045(4) 0.008(6) 0.015(4) 0.027(5)
O2S' 0.056(5) 0.023(6) 0.045(4) 0.008(6) 0.015(4) 0.027(5)

loop_
_atom_type_symbol
_atom_type_description
_atom_type_scat_dispersion_real
_atom_type_scat_dispersion_imag
_atom_type_scat_source
C C 0.0033 0.0016 'International Tables Vol C Tables 4.2.6.8 and 6.1.1.4'
H H 0.0000 0.0000 'International Tables Vol C Tables 4.2.6.8 and 6.1.1.4'
N N 0.0061 0.0033 'International Tables Vol C Tables 4.2.6.8 and 6.1.1.4'
O O 0.0106 0.0060 'International Tables Vol C Tables 4.2.6.8 and 6.1.1.4'
Cl Cl 0.1484 0.1585 'International Tables Vol C Tables 4.2.6.8 and 6.1.1.4'
Ca Ca 0.2262 0.3064 'International Tables Vol C Tables 4.2.6.8 and 6.1.1.4'
Nb Nb -2.0727 0.6215 'International Tables Vol C Tables 4.2.6.8 and 6.1.1.4'

loop_
_geom_angle_atom_site_label_1
_geom_angle_atom_site_label_2
_geom_angle_atom_site_label_3
_geom_angle
_geom_angle_site_symmetry_1
_geom_angle_site_symmetry_3
_geom_angle_publ_flag
C1 Nb1 Cl1 81.3(2) . . ?
C1 Nb1 Cl3 81.9(2) . . ?
Cl1 Nb1 Cl3 163.21(6) . . ?
C1 Nb1 Cl2 80.77(14) . . ?
Cl1 Nb1 Cl2 89.24(6) . . ?
Cl3 Nb1 Cl2 88.77(6) . . ?
C1 Nb1 Cl4 82.44(14) . . ?
Cl1 Nb1 Cl4 87.68(6) . . ?
Cl3 Nb1 Cl4 89.42(6) . . ?
Cl2 Nb1 Cl4 163.20(5) . . ?
C1 Nb1 Nb2 134.7(2) . . ?
Cl1 Nb1 Nb2 53.40(4) . . ?
Cl3 Nb1 Nb2 143.39(4) . . ?
Cl2 Nb1 Nb2 95.72(4) . . ?
Cl4 Nb1 Nb2 95.67(4) . . ?
C1 Nb1 Nb5 135.5(2) . . ?
Cl1 Nb1 Nb5 143.17(4) . . ?
Cl3 Nb1 Nb5 53.61(4) . . ?
Cl2 Nb1 Nb5 96.31(4) . . ?
Cl4 Nb1 Nb5 96.05(4) . . ?
Nb2 Nb1 Nb5 89.781(19) . . ?
C1 Nb1 Nb3 134.25(14) . . ?
Cl1 Nb1 Nb3 96.49(4) . . ?
Cl3 Nb1 Nb3 95.70(4) . . ?
Cl2 Nb1 Nb3 53.49(4) . . ?
Cl4 Nb1 Nb3 143.30(4) . . ?
Nb2 Nb1 Nb3 59.966(17) . . ?
Nb5 Nb1 Nb3 59.929(17) . . ?
C1 Nb1 Nb6 135.87(14) . . ?
Cl1 Nb1 Nb6 95.16(4) . . ?
Cl3 Nb1 Nb6 96.37(4) . . ?
Cl2 Nb1 Nb6 143.35(4) . . ?
Cl4 Nb1 Nb6 53.43(3) . . ?
Nb2 Nb1 Nb6 59.784(16) . . ?
Nb5 Nb1 Nb6 59.919(16) . . ?
Nb3 Nb1 Nb6 89.871(18) . . ?
C2 Nb2 Cl1 81.4(2) . . ?
C2 Nb2 Cl8 82.24(18) . . ?
Cl1 Nb2 Cl8 87.80(5) . . ?
C2 Nb2 Cl11 81.6(2) . . ?
Cl1 Nb2 Cl11 162.96(6) . . ?
Cl8 Nb2 Cl11 88.99(5) . . ?
C2 Nb2 Cl5 80.38(18) . . ?
Cl1 Nb2 Cl5 89.73(5) . . ?
Cl8 Nb2 Cl5 162.62(6) . . ?
Cl11 Nb2 Cl5 88.36(6) . . ?
C2 Nb2 Nb6 135.92(17) . . ?
Cl1 Nb2 Nb6 95.37(4) . . ?
Cl8 Nb2 Nb6 53.67(4) . . ?
Cl11 Nb2 Nb6 96.18(4) . . ?
Cl5 Nb2 Nb6 143.70(4) . . ?
C2 Nb2 Nb4 135.1(2) . . ?
Cl1 Nb2 Nb4 143.49(4) . . ?
Cl8 Nb2 Nb4 96.28(4) . . ?
Cl11 Nb2 Nb4 53.53(4) . . ?
Cl5 Nb2 Nb4 95.93(4) . . ?
Nb6 Nb2 Nb4 60.094(17) . . ?
C2 Nb2 Nb3 133.92(17) . . ?
Cl1 Nb2 Nb3 96.48(4) . . ?
Cl8 Nb2 Nb3 143.83(4) . . ?
Cl11 Nb2 Nb3 95.98(4) . . ?
Cl5 Nb2 Nb3 53.55(4) . . ?
Nb6 Nb2 Nb3 90.16(2) . . ?
Nb4 Nb2 Nb3 60.105(16) . . ?
C2 Nb2 Nb1 134.6(2) . . ?
Cl1 Nb2 Nb1 53.28(4) . . ?
Cl8 Nb2 Nb1 96.12(4) . . ?
Cl11 Nb2 Nb1 143.76(5) . . ?
Cl5 Nb2 Nb1 96.15(4) . . ?
Nb6 Nb2 Nb1 60.186(16) . . ?
Nb4 Nb2 Nb1 90.23(2) . . ?
Nb3 Nb2 Nb1 60.061(16) . . ?
C3 Nb3 Cl6 81.16(17) . . ?
C3 Nb3 Cl2 82.39(15) . . ?
Cl6 Nb3 Cl2 88.87(6) . . ?
C3 Nb3 Cl9 80.59(14) . . ?
Cl6 Nb3 Cl9 88.93(6) . . ?
Cl2 Nb3 Cl9 162.98(5) . . ?
C3 Nb3 Cl5 81.85(17) . . ?
Cl6 Nb3 Cl5 163.01(5) . . ?
Cl2 Nb3 Cl5 88.49(6) . . ?
Cl9 Nb3 Cl5 88.70(6) . . ?
C3 Nb3 Nb5 134.71(17) . . ?
Cl6 Nb3 Nb5 53.57(4) . . ?
Cl2 Nb3 Nb5 96.41(4) . . ?
Cl9 Nb3 Nb5 95.84(4) . . ?
Cl5 Nb3 Nb5 143.43(4) . . ?
C3 Nb3 Nb2 135.43(17) . . ?
Cl6 Nb3 Nb2 143.41(4) . . ?
Cl2 Nb3 Nb2 95.76(4) . . ?
Cl9 Nb3 Nb2 96.05(4) . . ?
Cl5 Nb3 Nb2 53.58(3) . . ?
Nb5 Nb3 Nb2 89.842(17) . . ?
C3 Nb3 Nb1 135.92(14) . . ?
Cl6 Nb3 Nb1 95.78(4) . . ?
Cl2 Nb3 Nb1 53.53(3) . . ?
Cl9 Nb3 Nb1 143.49(3) . . ?
Cl5 Nb3 Nb1 96.11(4) . . ?
Nb5 Nb3 Nb1 60.028(18) . . ?
Nb2 Nb3 Nb1 59.973(16) . . ?
C3 Nb3 Nb4 134.01(14) . . ?
Cl6 Nb3 Nb4 96.26(4) . . ?
Cl2 Nb3 Nb4 143.59(4) . . ?
Cl9 Nb3 Nb4 53.43(3) . . ?
Cl5 Nb3 Nb4 95.81(4) . . ?
Nb5 Nb3 Nb4 59.982(16) . . ?
Nb2 Nb3 Nb4 59.910(16) . . ?
Nb1 Nb3 Nb4 90.065(17) . . ?
C4 Nb4 Cl12 82.5(2) . . ?
C4 Nb4 Cl10 81.86(17) . . ?
Cl12 Nb4 Cl10 88.39(6) . . ?
C4 Nb4 Cl9 81.04(17) . . ?
Cl12 Nb4 Cl9 87.85(6) . . ?
Cl10 Nb4 Cl9 162.83(5) . . ?
C4 Nb4 Cl11 80.6(2) . . ?
Cl12 Nb4 Cl11 163.06(6) . . ?
Cl10 Nb4 Cl11 89.94(5) . . ?
Cl9 Nb4 Cl11 88.80(6) . . ?
C4 Nb4 Nb2 134.1(2) . . ?
Cl12 Nb4 Nb2 143.33(4) . . ?
Cl10 Nb4 Nb2 96.84(4) . . ?
Cl9 Nb4 Nb2 96.17(4) . . ?
Cl11 Nb4 Nb2 53.58(4) . . ?
C4 Nb4 Nb6 135.48(16) . . ?
Cl12 Nb4 Nb6 96.52(4) . . ?
Cl10 Nb4 Nb6 53.66(4) . . ?
Cl9 Nb4 Nb6 143.47(4) . . ?
Cl11 Nb4 Nb6 96.04(4) . . ?
Nb2 Nb4 Nb6 59.871(17) . . ?
C4 Nb4 Nb5 136.0(2) . . ?
Cl12 Nb4 Nb5 53.48(4) . . ?
Cl10 Nb4 Nb5 95.33(4) . . ?
Cl9 Nb4 Nb5 95.87(4) . . ?
Cl11 Nb4 Nb5 143.44(4) . . ?
Nb2 Nb4 Nb5 89.860(19) . . ?
Nb6 Nb4 Nb5 59.997(17) . . ?
C4 Nb4 Nb3 134.54(16) . . ?
Cl12 Nb4 Nb3 95.41(4) . . ?
Cl10 Nb4 Nb3 143.60(4) . . ?
Cl9 Nb4 Nb3 53.51(4) . . ?
Cl11 Nb4 Nb3 95.92(4) . . ?
Nb2 Nb4 Nb3 59.985(16) . . ?
Nb6 Nb4 Nb3 89.960(18) . . ?
Nb5 Nb4 Nb3 59.939(16) . . ?
C5 Nb5 Cl12 80.10(19) . . ?
C5 Nb5 Cl6 82.66(17) . . ?
Cl12 Nb5 Cl6 88.39(6) . . ?
C5 Nb5 Cl3 83.09(19) . . ?
Cl12 Nb5 Cl3 163.12(6) . . ?
Cl6 Nb5 Cl3 87.95(6) . . ?
C5 Nb5 Cl7 80.45(16) . . ?
Cl12 Nb5 Cl7 89.99(6) . . ?
Cl6 Nb5 Cl7 163.05(6) . . ?
Cl3 Nb5 Cl7 88.72(6) . . ?
C5 Nb5 Nb3 136.07(16) . . ?
Cl12 Nb5 Nb3 95.41(4) . . ?
Cl6 Nb5 Nb3 53.44(4) . . ?
Cl3 Nb5 Nb3 95.62(4) . . ?
Cl7 Nb5 Nb3 143.48(4) . . ?
C5 Nb5 Nb6 133.86(16) . . ?
Cl12 Nb5 Nb6 96.41(4) . . ?
Cl6 Nb5 Nb6 143.47(4) . . ?
Cl3 Nb5 Nb6 96.32(4) . . ?
Cl7 Nb5 Nb6 53.45(4) . . ?
Nb3 Nb5 Nb6 90.03(2) . . ?
C5 Nb5 Nb4 133.41(18) . . ?
Cl12 Nb5 Nb4 53.35(4) . . ?
Cl6 Nb5 Nb4 96.25(4) . . ?
Cl3 Nb5 Nb4 143.49(5) . . ?
Cl7 Nb5 Nb4 96.29(4) . . ?
Nb3 Nb5 Nb4 60.079(16) . . ?
Nb6 Nb5 Nb4 59.982(16) . . ?
C5 Nb5 Nb1 136.43(18) . . ?
Cl12 Nb5 Nb1 143.46(5) . . ?
Cl6 Nb5 Nb1 95.71(4) . . ?
Cl3 Nb5 Nb1 53.37(4) . . ?
Cl7 Nb5 Nb1 95.61(4) . . ?
Nb3 Nb5 Nb1 60.043(17) . . ?
Nb6 Nb5 Nb1 60.083(16) . . ?
Nb4 Nb5 Nb1 90.13(2) . . ?
C6 Nb6 Cl7 81.81(17) . . ?
C6 Nb6 Cl4 81.21(16) . . ?
Cl7 Nb6 Cl4 88.35(6) . . ?
C6 Nb6 Cl8 80.86(17) . . ?
Cl7 Nb6 Cl8 162.66(5) . . ?
Cl4 Nb6 Cl8 88.38(6) . . ?
C6 Nb6 Cl10 81.85(17) . . ?
Cl7 Nb6 Cl10 88.14(6) . . ?
Cl4 Nb6 Cl10 163.02(5) . . ?
Cl8 Nb6 Cl10 90.04(6) . . ?
C6 Nb6 Nb2 134.47(16) . . ?
Cl7 Nb6 Nb2 143.71(4) . . ?
Cl4 Nb6 Nb2 95.91(4) . . ?
Cl8 Nb6 Nb2 53.61(3) . . ?
Cl10 Nb6 Nb2 96.74(4) . . ?
C6 Nb6 Nb4 135.17(16) . . ?
Cl7 Nb6 Nb4 96.53(4) . . ?
Cl4 Nb6 Nb4 143.61(3) . . ?
Cl8 Nb6 Nb4 96.19(4) . . ?
Cl10 Nb6 Nb4 53.35(3) . . ?
Nb2 Nb6 Nb4 60.035(18) . . ?
C6 Nb6 Nb5 135.56(16) . . ?
Cl7 Nb6 Nb5 53.75(3) . . ?
Cl4 Nb6 Nb5 96.16(4) . . ?
Cl8 Nb6 Nb5 143.58(4) . . ?
Cl10 Nb6 Nb5 95.13(4) . . ?
Nb2 Nb6 Nb5 89.968(17) . . ?
Nb4 Nb6 Nb5 60.021(17) . . ?
C6 Nb6 Nb1 134.72(16) . . ?
Cl7 Nb6 Nb1 95.75(4) . . ?
Cl4 Nb6 Nb1 53.51(3) . . ?
Cl8 Nb6 Nb1 95.96(4) . . ?
Cl10 Nb6 Nb1 143.43(4) . . ?
Nb2 Nb6 Nb1 60.029(16) . . ?
Nb4 Nb6 Nb1 90.103(16) . . ?
Nb5 Nb6 Nb1 59.998(16) . . ?
Nb1 Cl1 Nb2 73.32(5) . . ?
Nb3 Cl2 Nb1 72.98(4) . . ?
Nb1 Cl3 Nb5 73.02(4) . . ?
Nb6 Cl4 Nb1 73.06(4) . . ?
Nb3 Cl5 Nb2 72.87(4) . . ?
Nb3 Cl6 Nb5 72.99(4) . . ?
Nb6 Cl7 Nb5 72.80(4) . . ?
Nb2 Cl8 Nb6 72.71(4) . . ?
Nb4 Cl9 Nb3 73.06(4) . . ?
Nb4 Cl10 Nb6 72.99(4) . . ?
Nb4 Cl11 Nb2 72.89(4) . . ?
Nb4 Cl12 Nb5 73.17(5) . . ?
N1 C1 Nb1 178.6(6) . . ?
N2 C2 Nb2 179.2(8) . . ?
N3 C3 Nb3 176.7(6) . . ?
C3 N3 Ca1 171.5(6) . . ?
N4 C4 Nb4 178.9(7) . . ?
N5 C5 Nb5 176.3(6) . . ?
N6 C6 Nb6 173.2(6) . . ?
C6 N6 Ca2 174.6(6) . . ?
O2 Ca1 O3 87.98(19) . . ?
O2 Ca1 O1 76.48(16) . . ?
O3 Ca1 O1 76.28(17) . . ?
O2 Ca1 N3 74.81(17) . . ?
O3 Ca1 N3 78.03(18) . . ?
O1 Ca1 N3 141.79(19) . . ?
O2 Ca1 N1A 151.37(16) . . ?
O3 Ca1 N1A 73.36(19) . . ?
O1 Ca1 N1A 118.13(17) . . ?
N3 Ca1 N1A 80.10(17) . . ?
O2 Ca1 N2A 144.23(15) . . ?
O3 Ca1 N2A 104.97(19) . . ?
O1 Ca1 N2A 74.61(16) . . ?
N3 Ca1 N2A 139.97(17) . . ?
N1A Ca1 N2A 63.49(15) . . ?
O2 Ca1 N2B 109.05(19) . . ?
O3 Ca1 N2B 143.80(19) . . ?
O1 Ca1 N2B 137.77(17) . . ?
N3 Ca1 N2B 76.21(19) . . ?
N1A Ca1 N2B 77.5(2) . . ?
N2A Ca1 N2B 80.00(19) . . ?
O2 Ca1 N1B 77.47(18) . . ?
O3 Ca1 N1B 153.55(19) . . ?
O1 Ca1 N1B 78.88(17) . . ?
N3 Ca1 N1B 118.11(19) . . ?
N1A Ca1 N1B 127.59(19) . . ?
N2A Ca1 N1B 76.69(18) . . ?
N2B Ca1 N1B 62.62(17) . . ?
O2 Ca1 H1OA 86.9 . . ?
O3 Ca1 H1OA 61.7 . . ?
O1 Ca1 H1OA 17.8 . . ?
N3 Ca1 H1OA 136.3 . . ?
N1A Ca1 H1OA 102.3 . . ?
N2A Ca1 H1OA 71.3 . . ?
N2B Ca1 H1OA 147.4 . . ?
N1B Ca1 H1OA 95.1 . . ?
O2 Ca1 H2OB 17.7 . . ?
O3 Ca1 H2OB 103.7 . . ?
O1 Ca1 H2OB 88.3 . . ?
N3 Ca1 H2OB 70.9 . . ?
N1A Ca1 H2OB 150.7 . . ?
N2A Ca1 H2OB 141.7 . . ?
N2B Ca1 H2OB 91.4 . . ?
N1B Ca1 H2OB 66.4 . . ?
H1OA Ca1 H2OB 101.4 . . ?
O2 Ca1 H3OA 94.5 . . ?
O3 Ca1 H3OA 17.6 . . ?
O1 Ca1 H3OA 62.3 . . ?
N3 Ca1 H3OA 95.5 . . ?
N1A Ca1 H3OA 74.2 . . ?
N2A Ca1 H3OA 90.3 . . ?
N2B Ca1 H3OA 151.5 . . ?
N1B Ca1 H3OA 141.1 . . ?
H1OA Ca1 H3OA 46.1 . . ?
H2OB Ca1 H3OA 111.9 . . ?
O2 Ca1 H3OB 71.9 . . ?
O3 Ca1 H3OB 17.7 . . ?
O1 Ca1 H3OB 80.3 . . ?
N3 Ca1 H3OB 67.2 . . ?
N1A Ca1 H3OB 85.8 . . ?
N2A Ca1 H3OB 122.4 . . ?
N2B Ca1 H3OB 141.9 . . ?
N1B Ca1 H3OB 146.2 . . ?
H1OA Ca1 H3OB 69.5 . . ?
H2OB Ca1 H3OB 86.7 . . ?
H3OA Ca1 H3OB 32.7 . . ?
O5 Ca2 O4 76.86(17) . . ?
O5 Ca2 N6 70.90(19) . . ?
O4 Ca2 N6 138.63(19) . . ?
O5 Ca2 N1C 149.18(19) . . ?
O4 Ca2 N1C 117.6(2) . . ?
N6 Ca2 N1C 82.35(19) . . ?
O5 Ca2 N2C 144.84(18) . . ?
O4 Ca2 N2C 74.51(17) . . ?
N6 Ca2 N2C 143.49(18) . . ?
N1C Ca2 N2C 64.70(17) . . ?
O5 Ca2 N2D 110.0(2) . . ?
O4 Ca2 N2D 139.36(16) . . ?
N6 Ca2 N2D 77.43(18) . . ?
N1C Ca2 N2D 77.6(2) . . ?
N2C Ca2 N2D 80.37(19) . . ?
O5 Ca2 N1D 77.0(2) . . ?
O4 Ca2 N1D 80.07(17) . . ?
N6 Ca2 N1D 115.9(2) . . ?
N1C Ca2 N1D 130.2(2) . . ?
N2C Ca2 N1D 78.4(2) . . ?
N2D Ca2 N1D 63.74(18) . . ?
O5 Ca2 O6 82.4(6) . . ?
O4 Ca2 O6 75.6(6) . . ?
N6 Ca2 O6 75.1(6) . . ?
N1C Ca2 O6 76.0(5) . . ?
N2C Ca2 O6 109.3(6) . . ?
N2D Ca2 O6 144.0(6) . . ?
N1D Ca2 O6 151.0(6) . . ?
O5 Ca2 H4OB 86.7 . . ?
O4 Ca2 H4OB 18.2 . . ?
N6 Ca2 H4OB 133.3 . . ?
N1C Ca2 H4OB 101.5 . . ?
N2C Ca2 H4OB 71.9 . . ?
N2D Ca2 H4OB 149.2 . . ?
N1D Ca2 H4OB 97.1 . . ?
O6 Ca2 H4OB 61.3 . . ?
O5 Ca2 H5OA 18.2 . . ?
O4 Ca2 H5OA 88.9 . . ?
N6 Ca2 H5OA 54.4 . . ?
N1C Ca2 H5OA 131.1 . . ?
N2C Ca2 H5OA 162.1 . . ?
N2D Ca2 H5OA 109.5 . . ?
N1D Ca2 H5OA 92.4 . . ?
O6 Ca2 H5OA 71.9 . . ?
H4OB Ca2 H5OA 94.4 . . ?
Ca1 O1 H1OA 98.6 . . ?
Ca1 O1 H1OB 107.1 . . ?
H1OA O1 H1OB 108.3 . . ?
Ca1 O2 H2OA 110.1 . . ?
Ca1 O2 H2OB 102.2 . . ?
H2OA O2 H2OB 130.0 . . ?
Ca1 O3 H3OA 101.9 . . ?
Ca1 O3 H3OB 101.0 . . ?
H3OA O3 H3OB 131.0 . . ?
Ca2 O4 H4OA 105.4 . . ?
Ca2 O4 H4OB 96.7 . . ?
H4OA O4 H4OB 107.0 . . ?
Ca2 O5 H5OA 97.9 . . ?
Ca2 O5 H5OB 119.5 . . ?
H5OA O5 H5OB 112.8 . . ?
Ca2 O6 H6OA 101.3 . . ?
Ca2 O6 H6OB 124.3 . . ?
H6OA O6 H6OB 103.8 . . ?
C1A N1A C11A 116.7(5) . . ?
C1A N1A Ca1 123.3(4) . . ?
C11A N1A Ca1 118.6(3) . . ?
N1A C1A C2A 124.9(7) . . ?
N1A C1A H1A 117.5 . . ?
C2A C1A H1A 117.5 . . ?
C3A C2A C1A 117.3(6) . . ?
C3A C2A H2A 121.3 . . ?
C1A C2A H2A 121.3 . . ?
C2A C3A C4A 121.8(6) . . ?
C2A C3A H3A 119.1 . . ?
C4A C3A H3A 119.1 . . ?
C3A C4A C5A 123.8(6) . . ?
C3A C4A C11A 116.7(6) . . ?
C5A C4A C11A 119.3(6) . . ?
C6A C5A C4A 120.6(7) . . ?
C6A C5A H5A 119.7 . . ?
C4A C5A H5A 119.7 . . ?
C5A C6A C7A 121.5(8) . . ?
C5A C6A H6A 119.2 . . ?
C7A C6A H6A 119.2 . . ?
C8A C7A C12A 117.9(6) . . ?
C8A C7A C6A 122.1(7) . . ?
C12A C7A C6A 119.9(6) . . ?
C9A C8A C7A 119.2(7) . . ?
C9A C8A H8A 120.4 . . ?
C7A C8A H8A 120.4 . . ?
C8A C9A C10A 120.2(6) . . ?
C8A C9A H9A 119.9 . . ?
C10A C9A H9A 119.9 . . ?
N2A C10A C9A 120.6(7) . . ?
N2A C10A H10A 119.7 . . ?
C9A C10A H10A 119.7 . . ?
N1A C11A C4A 122.4(5) . . ?
N1A C11A C12A 117.6(5) . . ?
C4A C11A C12A 120.0(6) . . ?
N2A C12A C7A 123.3(5) . . ?
N2A C12A C11A 118.4(5) . . ?
C7A C12A C11A 118.2(5) . . ?
C10A N2A C12A 118.4(6) . . ?
C10A N2A Ca1 122.7(4) . . ?
C12A N2A Ca1 118.0(3) . . ?
C1B N1B C11B 117.6(6) . . ?
C1B N1B Ca1 122.4(5) . . ?
C11B N1B Ca1 119.9(4) . . ?
N1B C1B C2B 123.5(8) . . ?
N1B C1B H1B 118.2 . . ?
C2B C1B H1B 118.2 . . ?
C3B C2B C1B 118.8(8) . . ?
C3B C2B H2B 120.6 . . ?
C1B C2B H2B 120.6 . . ?
C2B C3B C4B 120.6(7) . . ?
C2B C3B H3B 119.7 . . ?
C4B C3B H3B 119.7 . . ?
C3B C4B C11B 117.8(7) . . ?
C3B C4B C5B 121.9(7) . . ?
C11B C4B C5B 120.2(8) . . ?
C6B C5B C4B 118.7(8) . . ?
C6B C5B H5B 120.7 . . ?
C4B C5B H5B 120.7 . . ?
C5B C6B C7B 123.7(9) . . ?
C5B C6B H6B 118.1 . . ?
C7B C6B H6B 118.1 . . ?
C6B C7B C8B 124.5(8) . . ?
C6B C7B C12B 118.6(8) . . ?
C8B C7B C12B 116.8(7) . . ?
C9B C8B C7B 120.7(8) . . ?
C9B C8B H8B 119.6 . . ?
C7B C8B H8B 119.6 . . ?
C8B C9B C10B 118.1(8) . . ?
C8B C9B H9B 121.0 . . ?
C10B C9B H9B 121.0 . . ?
N2B C10B C9B 124.5(8) . . ?
N2B C10B H10B 117.7 . . ?
C9B C10B H10B 117.7 . . ?
N1B C11B C4B 121.6(7) . . ?
N1B C11B C12B 118.5(5) . . ?
C4B C11B C12B 119.7(6) . . ?
N2B C12B C7B 121.7(7) . . ?
N2B C12B C11B 119.5(6) . . ?
C7B C12B C11B 118.8(6) . . ?
C10B N2B C12B 118.1(7) . . ?
C10B N2B Ca1 122.5(5) . . ?
C12B N2B Ca1 119.4(5) . . ?
C1C N1C C11C 117.7(6) . . ?
C1C N1C Ca2 123.3(5) . . ?
C11C N1C Ca2 118.2(4) . . ?
N1C C1C C2C 123.7(8) . . ?
N1C C1C H1C 118.1 . . ?
C2C C1C H1C 118.1 . . ?
C3C C2C C1C 119.1(8) . . ?
C3C C2C H2C 120.4 . . ?
C1C C2C H2C 120.4 . . ?
C2C C3C C4C 120.3(7) . . ?
C2C C3C H3C 119.9 . . ?
C4C C3C H3C 119.9 . . ?
C3C C4C C5C 123.3(7) . . ?
C3C C4C C11C 116.8(7) . . ?
C5C C4C C11C 119.9(7) . . ?
C6C C5C C4C 120.3(7) . . ?
C6C C5C H5C 119.8 . . ?
C4C C5C H5C 119.8 . . ?
C5C C6C C7C 122.3(8) . . ?
C5C C6C H6C 118.8 . . ?
C7C C6C H6C 118.8 . . ?
C8C C7C C12C 117.4(6) . . ?
C8C C7C C6C 123.5(7) . . ?
C12C C7C C6C 118.8(7) . . ?
C9C C8C C7C 121.3(6) . . ?
C9C C8C H8C 119.4 . . ?
C7C C8C H8C 119.4 . . ?
C8C C9C C10C 117.2(7) . . ?
C8C C9C H9C 121.4 . . ?
C10C C9C H9C 121.4 . . ?
N2C C10C C9C 124.0(7) . . ?
N2C C10C H10C 118.0 . . ?
C9C C10C H10C 118.0 . . ?
N1C C11C C12C 119.1(5) . . ?
N1C C11C C4C 122.3(6) . . ?
C12C C11C C4C 118.6(6) . . ?
N2C C12C C7C 121.3(6) . . ?
N2C C12C C11C 118.8(5) . . ?
C7C C12C C11C 119.9(6) . . ?
C10C N2C C12C 118.7(6) . . ?
C10C N2C Ca2 123.4(5) . . ?
C12C N2C Ca2 117.1(4) . . ?
C1D N1D C11D 117.4(6) . . ?
C1D N1D Ca2 122.9(5) . . ?
C11D N1D Ca2 119.5(4) . . ?
N1D C1D C2D 124.2(9) . . ?
N1D C1D H1D 117.9 . . ?
C2D C1D H1D 117.9 . . ?
C3D C2D C1D 117.7(8) . . ?
C3D C2D H2D 121.1 . . ?
C1D C2D H2D 121.1 . . ?
C2D C3D C4D 122.0(7) . . ?
C2D C3D H3D 119.0 . . ?
C4D C3D H3D 119.0 . . ?
C3D C4D C11D 116.5(7) . . ?
C3D C4D C5D 125.0(8) . . ?
C11D C4D C5D 118.5(8) . . ?
C6D C5D C4D 122.3(9) . . ?
C6D C5D H5D 118.8 . . ?
C4D C5D H5D 118.8 . . ?
C5D C6D C7D 119.8(9) . . ?
C5D C6D H6D 120.1 . . ?
C7D C6D H6D 120.1 . . ?
C8D C7D C12D 117.7(8) . . ?
C8D C7D C6D 121.0(9) . . ?
C12D C7D C6D 121.3(9) . . ?
C7D C8D C9D 120.9(9) . . ?
C7D C8D H8D 119.6 . . ?
C9D C8D H8D 119.6 . . ?
C8D C9D C10D 118.1(9) . . ?
C8D C9D H9D 120.9 . . ?
C10D C9D H9D 120.9 . . ?
N2D C10D C9D 122.2(8) . . ?
N2D C10D H10D 118.9 . . ?
C9D C10D H10D 118.9 . . ?
N1D C11D C4D 122.1(7) . . ?
N1D C11D C12D 118.3(5) . . ?
C4D C11D C12D 119.6(7) . . ?
N2D C12D C7D 123.1(7) . . ?
N2D C12D C11D 118.5(5) . . ?
C7D C12D C11D 118.4(7) . . ?
C10D N2D C12D 118.0(6) . . ?
C10D N2D Ca2 122.3(5) . . ?
C12D N2D Ca2 119.8(4) . . ?
C1E N1E C11E 116.6(6) . . ?
N1E C1E C2E 125.1(8) . . ?
N1E C1E H1E 117.5 . . ?
C2E C1E H1E 117.5 . . ?
C3E C2E C1E 118.0(8) . . ?
C3E C2E H2E 121.0 . . ?
C1E C2E H2E 121.0 . . ?
C4E C3E C2E 119.7(7) . . ?
C4E C3E H3E 120.1 . . ?
C2E C3E H3E 120.1 . . ?
C3E C4E C11E 119.2(6) . . ?
C3E C4E C5E 121.5(7) . . ?
C11E C4E C5E 119.2(7) . . ?
C6E C5E C4E 120.3(7) . . ?
C6E C5E H5E 119.8 . . ?
C4E C5E H5E 119.8 . . ?
C5E C6E C7E 122.4(7) . . ?
C5E C6E H6E 118.8 . . ?
C7E C6E H6E 118.8 . . ?
C8E C7E C12E 118.6(6) . . ?
C8E C7E C6E 122.0(7) . . ?
C12E C7E C6E 119.5(6) . . ?
C9E C8E C7E 116.4(8) . . ?
C9E C8E H8E 121.8 . . ?
C7E C8E H8E 121.8 . . ?
C8E C9E C10E 123.3(9) . . ?
C8E C9E H9E 118.4 . . ?
C10E C9E H9E 118.4 . . ?
N2E C10E C9E 120.1(8) . . ?
N2E C10E H10E 120.0 . . ?
C9E C10E H10E 119.9 . . ?
N1E C11E C4E 121.2(6) . . ?
N1E C11E C12E 118.7(5) . . ?
C4E C11E C12E 120.1(6) . . ?
N2E C12E C7E 122.8(6) . . ?
N2E C12E C11E 118.8(5) . . ?
C7E C12E C11E 118.4(5) . . ?
C10E N2E C12E 117.5(6) . . ?
C1S O1S H1S 109.5 . . ?
O1S C1S C2S 102.6(7) . . ?
O1S C1S H1SA 111.3 . . ?
C2S C1S H1SA 111.3 . . ?
O1S C1S H1SB 111.2 . . ?
C2S C1S H1SB 111.2 . . ?
H1SA C1S H1SB 109.1 . . ?
H1SC C1S' H1SD 110.4 . . ?
C3S O2S H6OA 90.4 . . ?
C3S O2S H6OB 36.4 . . ?
H6OA O2S H6OB 89.6 . . ?
C3S O2S H2S 109.5 . . ?
H6OA O2S H2S 153.9 . . ?
H6OB O2S H2S 96.6 . . ?
O2S C3S C4S 94.4(15) . . ?
O2S C3S H6OB 42.8 . . ?
C4S C3S H6OB 51.8 . . ?
O2S C3S H3SA 112.9 . . ?
C4S C3S H3SA 112.8 . . ?
H6OB C3S H3SA 122.1 . . ?
O2S C3S H3SB 112.9 . . ?
C4S C3S H3SB 112.8 . . ?
H6OB C3S H3SB 127.4 . . ?
H3SA C3S H3SB 110.3 . . ?
C3S C4S H6OB 36.6 . . ?
C3S C4S H4SA 109.5 . . ?
C3S C4S H4SB 109.4 . . ?
H4SA C4S H4SB 109.5 . . ?
C3S C4S H4SC 109.5 . . ?
H4SA C4S H4SC 109.5 . . ?
H4SB C4S H4SC 109.5 . . ?
C3S' O2S' H6OA 84.9 . . ?
C3S' O2S' H6OB 18.7 . . ?
H6OA O2S' H6OB 81.3 . . ?
C3S' O2S' H2S' 109.5 . . ?
H6OA O2S' H2S' 46.3 . . ?
H6OB O2S' H2S' 94.4 . . ?
C4S' C3S' O2S' 102.4(9) . . ?
C4S' C3S' H6OB 65.3 . . ?
O2S' C3S' H6OB 39.7 . . ?
C4S' C3S' H3S1 111.3 . . ?
O2S' C3S' H3S1 111.3 . . ?
H6OB C3S' H3S1 137.1 . . ?
C4S' C3S' H3S2 111.3 . . ?
O2S' C3S' H3S2 111.3 . . ?
H6OB C3S' H3S2 111.4 . . ?
H3S1 C3S' H3S2 109.2 . . ?
C3S' C4S' H6OB 23.0 . . ?

loop_
_geom_bond_atom_site_label_1
_geom_bond_atom_site_label_2
_geom_bond_distance
_geom_bond_site_symmetry_2
_geom_bond_publ_flag
Nb1 C1 2.284(6) . ?
Nb1 Cl1 2.4523(18) . ?
Nb1 Cl3 2.4609(16) . ?
Nb1 Cl2 2.4669(13) . ?
Nb1 Cl4 2.4669(14) . ?
Nb1 Nb2 2.9307(7) . ?
Nb1 Nb5 2.9329(8) . ?
Nb1 Nb3 2.9333(7) . ?
Nb1 Nb6 2.9354(6) . ?
Nb2 C2 2.277(8) . ?
Nb2 Cl1 2.4563(17) . ?
Nb2 Cl8 2.4649(14) . ?
Nb2 Cl11 2.4654(16) . ?
Nb2 Cl5 2.4678(14) . ?
Nb2 Nb6 2.9235(7) . ?
Nb2 Nb4 2.9283(8) . ?
Nb2 Nb3 2.9305(7) . ?
Nb3 C3 2.286(6) . ?
Nb3 Cl6 2.4613(16) . ?
Nb3 Cl2 2.4655(15) . ?
Nb3 Cl9 2.4659(15) . ?
Nb3 Cl5 2.4666(17) . ?
Nb3 Nb5 2.9300(7) . ?
Nb3 Nb4 2.9341(6) . ?
Nb4 C4 2.289(7) . ?
Nb4 Cl12 2.4568(17) . ?
Nb4 Cl10 2.4584(13) . ?
Nb4 Cl9 2.4632(14) . ?
Nb4 Cl11 2.4639(16) . ?
Nb4 Nb6 2.9301(7) . ?
Nb4 Nb5 2.9312(7) . ?
Nb5 C5 2.298(6) . ?
Nb5 Cl12 2.4612(17) . ?
Nb5 Cl6 2.4651(14) . ?
Nb5 Cl3 2.4686(16) . ?
Nb5 Cl7 2.4738(14) . ?
Nb5 Nb6 2.9305(7) . ?
Nb6 C6 2.291(6) . ?
Nb6 Cl7 2.4644(16) . ?
Nb6 Cl4 2.4645(15) . ?
Nb6 Cl8 2.4668(16) . ?
Nb6 Cl10 2.4684(14) . ?
C1 N1 1.151(8) . ?
C2 N2 1.148(10) . ?
C3 N3 1.142(7) . ?
N3 Ca1 2.545(5) . ?
C4 N4 1.129(9) . ?
C5 N5 1.109(9) . ?
C6 N6 1.149(7) . ?
N6 Ca2 2.528(5) . ?
Ca1 O2 2.419(5) . ?
Ca1 O3 2.453(5) . ?
Ca1 O1 2.498(5) . ?
Ca1 N1A 2.582(5) . ?
Ca1 N2A 2.604(5) . ?
Ca1 N2B 2.643(6) . ?
Ca1 N1B 2.644(5) . ?
Ca1 H1OA 2.7564 . ?
Ca1 H2OB 2.7279 . ?
Ca1 H3OA 2.7570 . ?
Ca1 H3OB 2.7447 . ?
Ca2 O5 2.439(5) . ?
Ca2 O4 2.474(5) . ?
Ca2 N1C 2.539(5) . ?
Ca2 N2C 2.581(6) . ?
Ca2 N2D 2.593(6) . ?
Ca2 N1D 2.597(6) . ?
Ca2 O6 2.61(2) . ?
Ca2 H4OB 2.7075 . ?
Ca2 H5OA 2.6911 . ?
O1 H1OA 0.8500 . ?
O1 H1OB 0.8500 . ?
O2 H2OA 0.8498 . ?
O2 H2OB 0.8500 . ?
O3 H3OA 0.8500 . ?
O3 H3OB 0.8500 . ?
O4 H4OA 0.8500 . ?
O4 H4OB 0.8501 . ?
O5 H5OA 0.8500 . ?
O5 H5OB 0.8501 . ?
O6 H6OA 0.8498 . ?
O6 H6OB 0.8500 . ?
N1A C1A 1.321(7) . ?
N1A C11A 1.363(7) . ?
C1A C2A 1.381(8) . ?
C1A H1A 0.9300 . ?
C2A C3A 1.361(9) . ?
C2A H2A 0.9300 . ?
C3A C4A 1.369(8) . ?
C3A H3A 0.9300 . ?
C4A C5A 1.402(9) . ?
C4A C11A 1.417(7) . ?
C5A C6A 1.356(10) . ?
C5A H5A 0.9300 . ?
C6A C7A 1.426(9) . ?
C6A H6A 0.9300 . ?
C7A C8A 1.379(9) . ?
C7A C12A 1.394(8) . ?
C8A C9A 1.365(9) . ?
C8A H8A 0.9300 . ?
C9A C10A 1.427(8) . ?
C9A H9A 0.9300 . ?
C10A N2A 1.328(7) . ?
C10A H10A 0.9300 . ?
C11A C12A 1.451(7) . ?
C12A N2A 1.357(7) . ?
N1B C1B 1.322(8) . ?
N1B C11B 1.354(8) . ?
C1B C2B 1.395(8) . ?
C1B H1B 0.9300 . ?
C2B C3B 1.332(10) . ?
C2B H2B 0.9300 . ?
C3B C4B 1.383(10) . ?
C3B H3B 0.9300 . ?
C4B C11B 1.411(8) . ?
C4B C5B 1.424(10) . ?
C5B C6B 1.362(11) . ?
C5B H5B 0.9300 . ?
C6B C7B 1.400(10) . ?
C6B H6B 0.9300 . ?
C7B C8B 1.402(10) . ?
C7B C12B 1.427(8) . ?
C8B C9B 1.336(10) . ?
C8B H8B 0.9300 . ?
C9B C10B 1.406(9) . ?
C9B H9B 0.9300 . ?
C10B N2B 1.298(8) . ?
C10B H10B 0.9300 . ?
C11B C12B 1.436(8) . ?
C12B N2B 1.354(8) . ?
N1C C1C 1.318(7) . ?
N1C C11C 1.362(7) . ?
C1C C2C 1.399(9) . ?
C1C H1C 0.9300 . ?
C2C C3C 1.356(10) . ?
C2C H2C 0.9300 . ?
C3C C4C 1.398(10) . ?
C3C H3C 0.9300 . ?
C4C C5C 1.423(10) . ?
C4C C11C 1.432(8) . ?
C5C C6C 1.332(10) . ?
C5C H5C 0.9300 . ?
C6C C7C 1.425(9) . ?
C6C H6C 0.9300 . ?
C7C C8C 1.399(9) . ?
C7C C12C 1.412(7) . ?
C8C C9C 1.354(9) . ?
C8C H8C 0.9300 . ?
C9C C10C 1.408(8) . ?
C9C H9C 0.9300 . ?
C10C N2C 1.315(7) . ?
C10C H10C 0.9300 . ?
C11C C12C 1.423(8) . ?
C12C N2C 1.360(7) . ?
N1D C1D 1.330(8) . ?
N1D C11D 1.367(8) . ?
C1D C2D 1.393(9) . ?
C1D H1D 0.9300 . ?
C2D C3D 1.341(11) . ?
C2D H2D 0.9300 . ?
C3D C4D 1.396(11) . ?
C3D H3D 0.9300 . ?
C4D C11D 1.414(8) . ?
C4D C5D 1.426(10) . ?
C5D C6D 1.337(12) . ?
C5D H5D 0.9300 . ?
C6D C7D 1.417(10) . ?
C6D H6D 0.9300 . ?
C7D C8D 1.365(11) . ?
C7D C12D 1.395(8) . ?
C8D C9D 1.387(11) . ?
C8D H8D 0.9300 . ?
C9D C10D 1.406(9) . ?
C9D H9D 0.9300 . ?
C10D N2D 1.336(8) . ?
C10D H10D 0.9300 . ?
C11D C12D 1.443(9) . ?
C12D N2D 1.362(8) . ?
N1E C1E 1.319(8) . ?
N1E C11E 1.379(7) . ?
C1E C2E 1.396(10) . ?
C1E H1E 0.9300 . ?
C2E C3E 1.370(10) . ?
C2E H2E 0.9300 . ?
C3E C4E 1.369(10) . ?
C3E H3E 0.9300 . ?
C4E C11E 1.419(8) . ?
C4E C5E 1.426(9) . ?
C5E C6E 1.338(10) . ?
C5E H5E 0.9300 . ?
C6E C7E 1.425(9) . ?
C6E H6E 0.9300 . ?
C7E C8E 1.370(9) . ?
C7E C12E 1.412(7) . ?
C8E C9E 1.348(11) . ?
C8E H8E 0.9300 . ?
C9E C10E 1.391(10) . ?
C9E H9E 0.9300 . ?
C10E N2E 1.322(8) . ?
C10E H10E 0.9300 . ?
C11E C12E 1.439(8) . ?
C12E N2E 1.361(7) . ?
O1S C1S 1.476(10) . ?
O1S H1S 0.8200 . ?
C1S C2S 1.497(11) . ?
C1S H1SA 0.9700 . ?
C1S H1SB 0.9700 . ?
C2S H2SA 0.9600 . ?
C2S H2SB 0.9600 . ?
C2S H2SC 0.9600 . ?
C1S' H1SC 0.9700 . ?
C1S' H1SD 0.9700 . ?
O2S C3S 1.525(15) . ?
O2S H6OA 0.8310 . ?
O2S H6OB 1.0546 . ?
O2S H2S 0.8200 . ?
C3S C4S 1.543(15) . ?
C3S H6OB 0.9206 . ?
C3S H3SA 0.9700 . ?
C3S H3SB 0.9700 . ?
C4S H6OB 1.2127 . ?
C4S H4SA 0.9600 . ?
C4S H4SB 0.9600 . ?
C4S H4SC 0.9600 . ?
O2S' C3S' 1.610(8) . ?
O2S' H6OA 0.7871 . ?
O2S' H6OB 1.2073 . ?
O2S' H2S' 0.8200 . ?
C3S' C4S' 1.548(8) . ?
C3S' H6OB 0.6062 . ?
C3S' H3S1 0.9700 . ?
C3S' H3S2 0.9699 . ?
C4S' H6OB 1.4065 . ?
C4S' H4S1 0.9600 . ?
C4S' H4S2 0.9600 . ?
C4S' H4S3 0.9600 . ?
